data_1554534
loop_
_publ_author_name
'Wagh, Sachin Bhausaheb'
'Sharma, Pankaj'
'Patil, Manoj D.'
'Liu, Rai-Shung'

_publ_section_title
;
 Gold-catalyzed oxidative cycloalkenations of alkynes with quinoline
 N-oxides
;
_journal_issue 2
_journal_name_full 'Organic Chemistry Frontiers'
_journal_page_first 226
_journal_paper_doi 10.1039/C8QO01175C
_journal_volume 6
_journal_year 2019
_chemical_formula_sum 'C28 H33 Au Cl O2 P'
_chemical_formula_weight 664.93
_space_group_crystal_system triclinic
_space_group_IT_number 2
_space_group_name_Hall '-P 1'
_space_group_name_H-M_alt 'P -1'
_atom_sites_solution_hydrogens geom
_audit_creation_method SHELXL-2014/6
_audit_update_record
;
2018-03-13 deposited with the CCDC.
2018-12-07 downloaded from the CCDC.
;
_cell_angle_alpha 100.062(2)
_cell_angle_beta 92.031(2)
_cell_angle_gamma 103.287(2)
_cell_formula_units_Z 2
_cell_length_a 9.2179(4)
_cell_length_b 10.4777(5)
_cell_length_c 14.2247(7)
_cell_measurement_reflns_used 9907
_cell_measurement_temperature 100(2)
_cell_measurement_theta_max 26.3845
_cell_measurement_theta_min 2.6059
_cell_volume 1312.41(11)
_computing_cell_refinement 'SAINT V8.34A (Bruker AXS Inc., 2013)'
_computing_data_collection 'Bruker APEX2'
_computing_data_reduction 'SAINT V8.34A (Bruker AXS Inc., 2013)'
_computing_molecular_graphics 'Bruker SHELXTL'
_computing_publication_material 'Bruker SHELXTL'
_computing_structure_refinement 'SHELXL-2014/6 (Sheldrick, 2014)'
_diffrn_ambient_temperature 100(2)
_diffrn_detector_area_resol_mean 8.3333
_diffrn_measured_fraction_theta_full 0.997
_diffrn_measured_fraction_theta_max 0.993
_diffrn_measurement_device_type 'Bruker APEX-II CCD'
_diffrn_measurement_method '\f and \w scans'
_diffrn_radiation_type MoK\a
_diffrn_radiation_wavelength 0.71073
_diffrn_reflns_av_R_equivalents 0.0197
_diffrn_reflns_av_unetI/netI 0.0181
_diffrn_reflns_Laue_measured_fraction_full 0.997
_diffrn_reflns_Laue_measured_fraction_max 0.993
_diffrn_reflns_limit_h_max 11
_diffrn_reflns_limit_h_min -11
_diffrn_reflns_limit_k_max 13
_diffrn_reflns_limit_k_min -13
_diffrn_reflns_limit_l_max 17
_diffrn_reflns_limit_l_min -17
_diffrn_reflns_number 19696
_diffrn_reflns_point_group_measured_fraction_full 0.997
_diffrn_reflns_point_group_measured_fraction_max 0.993
_diffrn_reflns_theta_full 25.242
_diffrn_reflns_theta_max 26.432
_diffrn_reflns_theta_min 1.458
_exptl_absorpt_coefficient_mu 5.790
_exptl_absorpt_correction_T_max 0.9485
_exptl_absorpt_correction_T_min 0.7527
_exptl_absorpt_correction_type multi-scan
_exptl_absorpt_process_details 'SADABS V2014/4 (Bruker AXS Inc.)'
_exptl_crystal_colour Yellow
_exptl_crystal_density_diffrn 1.683
_exptl_crystal_density_meas ?
_exptl_crystal_density_method 'not measured'
_exptl_crystal_description Tabullar
_exptl_crystal_F_000 656
_exptl_crystal_size_max 0.10
_exptl_crystal_size_mid 0.08
_exptl_crystal_size_min 0.02
_refine_diff_density_max 1.390
_refine_diff_density_min -0.666
_refine_diff_density_rms 0.102
_refine_ls_extinction_method none
_refine_ls_goodness_of_fit_ref 1.137
_refine_ls_hydrogen_treatment constr
_refine_ls_matrix_type full
_refine_ls_number_parameters 304
_refine_ls_number_reflns 5361
_refine_ls_number_restraints 0
_refine_ls_restrained_S_all 1.137
_refine_ls_R_factor_all 0.0196
_refine_ls_R_factor_gt 0.0186
_refine_ls_shift/su_max 0.001
_refine_ls_shift/su_mean 0.000
_refine_ls_structure_factor_coef Fsqd
_refine_ls_weighting_details 'w=1/[\s^2^(Fo^2^)+(0.0115P)^2^+3.5262P] where P=(Fo^2^+2Fc^2^)/3'
_refine_ls_weighting_scheme calc
_refine_ls_wR_factor_gt 0.0442
_refine_ls_wR_factor_ref 0.0480
_reflns_Friedel_coverage 0.000
_reflns_number_gt 5204
_reflns_number_total 5361
_reflns_threshold_expression 'I > 2\s(I)'
_cod_data_source_file c8qo01175c2.cif
_cod_data_source_block 170934lt_0m_a
_cod_depositor_comments
;
The following automatic conversions were performed:

data item '_exptl_crystal_density_meas' value 'not measured' was
changed to '?' -- the value is perceived as not measured.

Automatic conversion script
Id: cif_fix_values 6909 2019-04-08 15:41:33Z antanas 
;
_cod_database_code 1554534
_shelx_space_group_comment
;
The symmetry employed for this shelxl refinement is uniquely defined
by the following loop, which should always be used as a source of
symmetry information in preference to the above space-group names.
They are only intended as comments.
;
_shelxl_version_number 2014/6

loop_
_space_group_symop_operation_xyz
'x, y, z'
'-x, -y, -z'

loop_
_atom_site_label
_atom_site_type_symbol
_atom_site_fract_x
_atom_site_fract_y
_atom_site_fract_z
_atom_site_U_iso_or_equiv
_atom_site_adp_type
_atom_site_occupancy
_atom_site_site_symmetry_order
_atom_site_calc_flag
_atom_site_refinement_flags_posn
_atom_site_refinement_flags_adp
Au1 Au 0.31400(2) 0.54081(2) 0.69721(2) 0.01684(4) Uani 1 1 d . .
C1 C 0.2097(3) 0.2113(3) 0.6056(2) 0.0178(6) Uani 1 1 d . .
C2 C 0.2330(4) 0.2483(4) 0.5063(2) 0.0238(7) Uani 1 1 d . .
H2A H 0.3242 0.2254 0.4829 0.036 Uiso 1 1 calc R U
H2B H 0.2426 0.3444 0.5112 0.036 Uiso 1 1 calc R U
H2C H 0.1471 0.1988 0.4616 0.036 Uiso 1 1 calc R U
C3 C 0.0575(3) 0.2337(3) 0.6360(2) 0.0224(7) Uani 1 1 d . .
H3A H -0.0224 0.1758 0.5900 0.034 Uiso 1 1 calc R U
H3B H 0.0560 0.3272 0.6376 0.034 Uiso 1 1 calc R U
H3C H 0.0419 0.2122 0.6998 0.034 Uiso 1 1 calc R U
C4 C 0.2074(4) 0.0639(3) 0.6001(2) 0.0253(7) Uani 1 1 d . .
H4A H 0.1322 0.0094 0.5496 0.038 Uiso 1 1 calc R U
H4B H 0.1823 0.0383 0.6617 0.038 Uiso 1 1 calc R U
H4C H 0.3060 0.0493 0.5854 0.038 Uiso 1 1 calc R U
C5 C 0.5537(3) 0.3355(3) 0.6690(2) 0.0181(6) Uani 1 1 d . .
C6 C 0.5907(4) 0.2010(3) 0.6323(2) 0.0242(7) Uani 1 1 d . .
H6A H 0.6974 0.2156 0.6221 0.036 Uiso 1 1 calc R U
H6B H 0.5316 0.1583 0.5717 0.036 Uiso 1 1 calc R U
H6C H 0.5667 0.1432 0.6796 0.036 Uiso 1 1 calc R U
C7 C 0.6483(4) 0.4054(4) 0.7629(2) 0.0271(7) Uani 1 1 d . .
H7A H 0.6284 0.3480 0.8108 0.041 Uiso 1 1 calc R U
H7B H 0.6223 0.4902 0.7865 0.041 Uiso 1 1 calc R U
H7C H 0.7546 0.4224 0.7513 0.041 Uiso 1 1 calc R U
C8 C 0.5959(4) 0.4232(3) 0.5930(2) 0.0231(7) Uani 1 1 d . .
H8A H 0.7031 0.4368 0.5848 0.035 Uiso 1 1 calc R U
H8B H 0.5722 0.5098 0.6138 0.035 Uiso 1 1 calc R U
H8C H 0.5391 0.3787 0.5319 0.035 Uiso 1 1 calc R U
C9 C 0.3258(3) 0.2718(3) 0.8088(2) 0.0166(6) Uani 1 1 d . .
C10 C 0.3610(3) 0.1508(3) 0.8177(2) 0.0193(6) Uani 1 1 d . .
H10 H 0.3978 0.1027 0.7646 0.023 Uiso 1 1 calc R U
C11 C 0.3443(4) 0.0990(3) 0.9009(2) 0.0234(7) Uani 1 1 d . .
H11 H 0.3696 0.0170 0.9047 0.028 Uiso 1 1 calc R U
C12 C 0.2904(4) 0.1681(4) 0.9784(2) 0.0285(8) Uani 1 1 d . .
H12 H 0.2776 0.1337 1.0359 0.034 Uiso 1 1 calc R U
C13 C 0.2555(4) 0.2875(4) 0.9714(2) 0.0259(7) Uani 1 1 d . .
H13 H 0.2190 0.3345 1.0251 0.031 Uiso 1 1 calc R U
C14 C 0.2717(3) 0.3418(3) 0.8882(2) 0.0190(6) Uani 1 1 d . .
C15 C 0.2301(3) 0.4726(3) 0.8930(2) 0.0200(6) Uani 1 1 d . .
C16 C 0.0850(4) 0.4779(4) 0.8661(2) 0.0242(7) Uani 1 1 d . .
H16 H 0.0137 0.3980 0.8382 0.029 Uiso 1 1 calc R U
C17 C 0.0438(4) 0.5986(4) 0.8794(2) 0.0278(7) Uani 1 1 d . .
H17 H -0.0551 0.6010 0.8600 0.033 Uiso 1 1 calc R U
C18 C 0.1456(4) 0.7153(4) 0.9208(3) 0.0310(8) Uani 1 1 d . .
H18 H 0.1167 0.7977 0.9305 0.037 Uiso 1 1 calc R U
C19 C 0.2898(4) 0.7116(4) 0.9481(3) 0.0312(8) Uani 1 1 d . .
H19 H 0.3605 0.7918 0.9762 0.037 Uiso 1 1 calc R U
C20 C 0.3315(4) 0.5909(4) 0.9347(2) 0.0265(7) Uani 1 1 d . .
H20 H 0.4306 0.5892 0.9541 0.032 Uiso 1 1 calc R U
C21 C 0.2721(4) 0.7275(3) 0.6875(2) 0.0211(6) Uani 1 1 d . .
H21 H 0.2280 0.7617 0.7472 0.025 Uiso 1 1 calc R U
C22 C 0.4155(4) 0.8173(3) 0.6815(2) 0.0195(6) Uani 1 1 d . .
C23 C 0.6431(4) 0.9040(3) 0.7805(2) 0.0212(6) Uani 1 1 d . .
C24 C 0.7236(4) 0.8114(4) 0.7464(2) 0.0296(8) Uani 1 1 d . .
H24 H 0.6737 0.7254 0.7120 0.035 Uiso 1 1 calc R U
C25 C 0.8771(4) 0.8457(5) 0.7630(3) 0.0374(9) Uani 1 1 d . .
H25 H 0.9338 0.7832 0.7401 0.045 Uiso 1 1 calc R U
C26 C 0.9491(4) 0.9721(5) 0.8135(3) 0.0413(10) Uani 1 1 d . .
H26 H 1.0548 0.9961 0.8251 0.050 Uiso 1 1 calc R U
C27 C 0.8653(4) 1.0631(4) 0.8468(3) 0.0340(9) Uani 1 1 d . .
H27 H 0.9142 1.1491 0.8817 0.041 Uiso 1 1 calc R U
C28 C 0.7136(4) 1.0298(3) 0.8296(2) 0.0262(7) Uani 1 1 d . .
H28 H 0.6568 1.0927 0.8514 0.031 Uiso 1 1 calc R U
Cl1 Cl 0.14279(9) 0.71155(8) 0.58670(6) 0.02753(17) Uani 1 1 d . .
O1 O 0.4864(3) 0.8669(2) 0.77269(16) 0.0247(5) Uani 1 1 d . .
O2 O 0.4749(3) 0.8478(2) 0.61113(17) 0.0264(5) Uani 1 1 d . .
P1 P 0.35333(8) 0.33228(8) 0.69521(5) 0.01399(15) Uani 1 1 d . .

loop_
_atom_site_aniso_label
_atom_site_aniso_U_11
_atom_site_aniso_U_22
_atom_site_aniso_U_33
_atom_site_aniso_U_23
_atom_site_aniso_U_13
_atom_site_aniso_U_12
Au1 0.01824(6) 0.01443(6) 0.01865(6) 0.00399(4) 0.00012(4) 0.00505(4)
C1 0.0182(15) 0.0185(15) 0.0150(14) 0.0006(12) -0.0038(11) 0.0034(12)
C2 0.0245(16) 0.0327(19) 0.0136(15) 0.0021(13) -0.0020(12) 0.0078(14)
C3 0.0176(15) 0.0254(17) 0.0218(16) 0.0023(13) -0.0009(12) 0.0026(13)
C4 0.0267(17) 0.0181(16) 0.0267(17) -0.0017(13) -0.0080(14) 0.0028(13)
C5 0.0156(14) 0.0206(16) 0.0190(15) 0.0060(12) 0.0011(11) 0.0043(12)
C6 0.0257(17) 0.0247(17) 0.0283(17) 0.0107(14) 0.0087(14) 0.0130(14)
C7 0.0193(16) 0.0331(19) 0.0256(17) 0.0053(15) -0.0020(13) 0.0005(14)
C8 0.0223(16) 0.0245(17) 0.0245(16) 0.0094(14) 0.0074(13) 0.0055(13)
C9 0.0152(14) 0.0185(15) 0.0152(14) 0.0051(12) -0.0010(11) 0.0014(11)
C10 0.0192(15) 0.0205(16) 0.0183(15) 0.0050(12) 0.0004(12) 0.0044(12)
C11 0.0189(15) 0.0255(17) 0.0269(17) 0.0112(14) -0.0013(13) 0.0035(13)
C12 0.0255(17) 0.041(2) 0.0214(16) 0.0168(15) 0.0023(13) 0.0051(15)
C13 0.0246(17) 0.036(2) 0.0170(15) 0.0051(14) 0.0043(13) 0.0073(14)
C14 0.0142(14) 0.0240(16) 0.0167(15) 0.0023(12) -0.0021(11) 0.0021(12)
C15 0.0205(15) 0.0269(17) 0.0123(14) 0.0011(12) 0.0034(12) 0.0067(13)
C16 0.0183(15) 0.0278(18) 0.0240(17) -0.0015(14) 0.0030(13) 0.0049(13)
C17 0.0233(17) 0.035(2) 0.0261(17) 0.0013(15) 0.0063(14) 0.0124(15)
C18 0.040(2) 0.0288(19) 0.0253(18) -0.0018(15) 0.0039(15) 0.0157(16)
C19 0.038(2) 0.0257(18) 0.0245(18) -0.0053(14) -0.0053(15) 0.0049(15)
C20 0.0229(16) 0.0300(19) 0.0240(17) 0.0003(14) -0.0053(13) 0.0059(14)
C21 0.0221(16) 0.0198(16) 0.0225(16) 0.0021(13) -0.0014(12) 0.0092(13)
C22 0.0229(16) 0.0142(15) 0.0224(16) -0.0015(12) -0.0029(13) 0.0112(12)
C23 0.0202(15) 0.0237(16) 0.0202(15) 0.0072(13) -0.0009(12) 0.0039(13)
C24 0.036(2) 0.0309(19) 0.0216(17) 0.0005(15) -0.0013(14) 0.0113(16)
C25 0.035(2) 0.060(3) 0.0258(19) 0.0089(18) 0.0083(16) 0.028(2)
C26 0.0154(17) 0.077(3) 0.033(2) 0.022(2) 0.0016(15) 0.0045(18)
C27 0.036(2) 0.034(2) 0.0228(17) 0.0090(15) -0.0012(15) -0.0123(16)
C28 0.0324(18) 0.0231(17) 0.0244(17) 0.0078(14) 0.0005(14) 0.0073(14)
Cl1 0.0236(4) 0.0263(4) 0.0331(4) 0.0041(3) -0.0069(3) 0.0091(3)
O1 0.0213(11) 0.0286(13) 0.0208(11) -0.0001(10) 0.0006(9) 0.0030(10)
O2 0.0273(12) 0.0288(13) 0.0235(12) 0.0070(10) 0.0020(10) 0.0062(10)
P1 0.0159(4) 0.0139(4) 0.0128(3) 0.0035(3) 0.0003(3) 0.0040(3)

loop_
_atom_type_symbol
_atom_type_description
_atom_type_scat_dispersion_real
_atom_type_scat_dispersion_imag
_atom_type_scat_source
C C 0.0033 0.0016 'International Tables Vol C Tables 4.2.6.8 and 6.1.1.4'
H H 0.0000 0.0000 'International Tables Vol C Tables 4.2.6.8 and 6.1.1.4'
Cl Cl 0.1484 0.1585 'International Tables Vol C Tables 4.2.6.8 and 6.1.1.4'
O O 0.0106 0.0060 'International Tables Vol C Tables 4.2.6.8 and 6.1.1.4'
Au Au -2.0133 8.8022 'International Tables Vol C Tables 4.2.6.8 and 6.1.1.4'
P P 0.1023 0.0942 'International Tables Vol C Tables 4.2.6.8 and 6.1.1.4'

loop_
_geom_angle_atom_site_label_1
_geom_angle_atom_site_label_2
_geom_angle_atom_site_label_3
_geom_angle
C21 Au1 P1 175.48(9)
C4 C1 C2 109.7(3)
C4 C1 C3 108.5(3)
C2 C1 C3 108.5(3)
C4 C1 P1 115.7(2)
C2 C1 P1 108.6(2)
C3 C1 P1 105.6(2)
C1 C2 H2A 109.5
C1 C2 H2B 109.5
H2A C2 H2B 109.5
C1 C2 H2C 109.5
H2A C2 H2C 109.5
H2B C2 H2C 109.5
C1 C3 H3A 109.5
C1 C3 H3B 109.5
H3A C3 H3B 109.5
C1 C3 H3C 109.5
H3A C3 H3C 109.5
H3B C3 H3C 109.5
C1 C4 H4A 109.5
C1 C4 H4B 109.5
H4A C4 H4B 109.5
C1 C4 H4C 109.5
H4A C4 H4C 109.5
H4B C4 H4C 109.5
C6 C5 C7 110.1(3)
C6 C5 C8 107.3(3)
C7 C5 C8 108.3(3)
C6 C5 P1 117.1(2)
C7 C5 P1 105.7(2)
C8 C5 P1 108.0(2)
C5 C6 H6A 109.5
C5 C6 H6B 109.5
H6A C6 H6B 109.5
C5 C6 H6C 109.5
H6A C6 H6C 109.5
H6B C6 H6C 109.5
C5 C7 H7A 109.5
C5 C7 H7B 109.5
H7A C7 H7B 109.5
C5 C7 H7C 109.5
H7A C7 H7C 109.5
H7B C7 H7C 109.5
C5 C8 H8A 109.5
C5 C8 H8B 109.5
H8A C8 H8B 109.5
C5 C8 H8C 109.5
H8A C8 H8C 109.5
H8B C8 H8C 109.5
C10 C9 C14 117.9(3)
C10 C9 P1 119.0(2)
C14 C9 P1 123.1(2)
C11 C10 C9 122.5(3)
C11 C10 H10 118.7
C9 C10 H10 118.7
C12 C11 C10 119.2(3)
C12 C11 H11 120.4
C10 C11 H11 120.4
C13 C12 C11 119.3(3)
C13 C12 H12 120.4
C11 C12 H12 120.4
C12 C13 C14 122.5(3)
C12 C13 H13 118.8
C14 C13 H13 118.8
C13 C14 C9 118.6(3)
C13 C14 C15 115.6(3)
C9 C14 C15 125.8(3)
C20 C15 C16 118.4(3)
C20 C15 C14 120.2(3)
C16 C15 C14 121.1(3)
C17 C16 C15 120.7(3)
C17 C16 H16 119.7
C15 C16 H16 119.7
C18 C17 C16 120.3(3)
C18 C17 H17 119.8
C16 C17 H17 119.8
C17 C18 C19 119.7(3)
C17 C18 H18 120.2
C19 C18 H18 120.2
C18 C19 C20 120.1(3)
C18 C19 H19 119.9
C20 C19 H19 119.9
C19 C20 C15 120.8(3)
C19 C20 H20 119.6
C15 C20 H20 119.6
C22 C21 Cl1 112.8(2)
C22 C21 Au1 106.9(2)
Cl1 C21 Au1 110.37(16)
C22 C21 H21 108.9
Cl1 C21 H21 108.9
Au1 C21 H21 108.9
O2 C22 O1 121.1(3)
O2 C22 C21 129.2(3)
O1 C22 C21 109.7(3)
C28 C23 C24 121.3(3)
C28 C23 O1 118.4(3)
C24 C23 O1 120.0(3)
C25 C24 C23 119.1(4)
C25 C24 H24 120.4
C23 C24 H24 120.4
C24 C25 C26 119.9(4)
C24 C25 H25 120.0
C26 C25 H25 120.0
C27 C26 C25 119.7(3)
C27 C26 H26 120.2
C25 C26 H26 120.2
C28 C27 C26 120.5(4)
C28 C27 H27 119.8
C26 C27 H27 119.8
C27 C28 C23 119.5(3)
C27 C28 H28 120.3
C23 C28 H28 120.3
C22 O1 C23 117.3(2)
C9 P1 C1 105.15(14)
C9 P1 C5 106.37(13)
C1 P1 C5 114.52(14)
C9 P1 Au1 114.75(10)
C1 P1 Au1 107.44(10)
C5 P1 Au1 108.78(10)

loop_
_geom_bond_atom_site_label_1
_geom_bond_atom_site_label_2
_geom_bond_distance
Au1 C21 2.105(3)
Au1 P1 2.2911(8)
C1 C4 1.528(4)
C1 C2 1.538(4)
C1 C3 1.539(4)
C1 P1 1.879(3)
C2 H2A 0.9800
C2 H2B 0.9800
C2 H2C 0.9800
C3 H3A 0.9800
C3 H3B 0.9800
C3 H3C 0.9800
C4 H4A 0.9800
C4 H4B 0.9800
C4 H4C 0.9800
C5 C6 1.533(4)
C5 C7 1.537(4)
C5 C8 1.542(4)
C5 P1 1.891(3)
C6 H6A 0.9800
C6 H6B 0.9800
C6 H6C 0.9800
C7 H7A 0.9800
C7 H7B 0.9800
C7 H7C 0.9800
C8 H8A 0.9800
C8 H8B 0.9800
C8 H8C 0.9800
C9 C10 1.403(4)
C9 C14 1.408(4)
C9 P1 1.841(3)
C10 C11 1.386(4)
C10 H10 0.9500
C11 C12 1.382(5)
C11 H11 0.9500
C12 C13 1.380(5)
C12 H12 0.9500
C13 C14 1.398(4)
C13 H13 0.9500
C14 C15 1.497(5)
C15 C20 1.390(5)
C15 C16 1.395(4)
C16 C17 1.387(5)
C16 H16 0.9500
C17 C18 1.380(5)
C17 H17 0.9500
C18 C19 1.383(5)
C18 H18 0.9500
C19 C20 1.388(5)
C19 H19 0.9500
C20 H20 0.9500
C21 C22 1.450(5)
C21 Cl1 1.791(3)
C21 H21 1.0000
C22 O2 1.214(4)
C22 O1 1.389(4)
C23 C28 1.378(5)
C23 C24 1.385(5)
C23 O1 1.402(4)
C24 C25 1.378(5)
C24 H24 0.9500
C25 C26 1.392(6)
C25 H25 0.9500
C26 C27 1.392(6)
C26 H26 0.9500
C27 C28 1.364(5)
C27 H27 0.9500
C28 H28 0.9500
